data_4346375
loop_
_publ_author_name
'Ebina, Masanori'
'Kobayashi, Atsushi'
'Ogawa, Tomohiro'
'Yoshida, Masaki'
'Kato, Masako'

_publ_section_title
;
 Impact of a carboxyl group on a cyclometalated ligand: hydrogen-bond- and
 coordination-driven self-assembly of a luminescent platinum(II) complex.
;
_journal_issue 18
_journal_name_full 'Inorganic chemistry'
_journal_page_first 8878
_journal_page_last 8880
_journal_paper_doi 10.1021/acs.inorgchem.5b01343
_journal_volume 54
_journal_year 2015
_chemical_absolute_configuration 'CHOOSE rm ad rmad syn or unk'
_chemical_formula_moiety 'C17 H12 N2 O2 Pt'
_chemical_formula_sum 'C17 H12 N2 O2 Pt'
_chemical_formula_weight 471.38
_space_group_crystal_system orthorhombic
_space_group_IT_number 33
_space_group_name_Hall 'P 2c -2n'
_space_group_name_H-M_alt 'P n a 21'
_atom_sites_solution_hydrogens geom
_atom_sites_solution_primary direct
_atom_sites_solution_secondary difmap
_cell_angle_alpha 90.0000
_cell_angle_beta 90.0000
_cell_angle_gamma 90.0000
_cell_formula_units_Z 4
_cell_length_a 20.535(6)
_cell_length_b 11.714(3)
_cell_length_c 5.5719(13)
_cell_measurement_reflns_used 3713
_cell_measurement_temperature 195
_cell_measurement_theta_max 26.40
_cell_measurement_theta_min 3.40
_cell_volume 1340.3(6)
_computing_cell_refinement 'CrystalClear-SM Expert 2.0 r16'
_computing_data_collection 'CrystalClear-SM Expert 2.0 r16 (Rigaku, 2013)'
_computing_data_reduction 'CrystalClear-SM Expert 2.0 r16'
_computing_molecular_graphics 'CrystalStructure 4.1'
_computing_publication_material 'CrystalStructure 4.1 (Rigaku, 2014)'
_computing_structure_refinement 'SHELXL2013 (Sheldrick, 2008)'
_computing_structure_solution 'SIR2011 (Burla, et al., 2012)'
_diffrn_ambient_temperature 195
_diffrn_detector_area_resol_mean 7.314
_diffrn_measured_fraction_theta_full 0.996
_diffrn_measured_fraction_theta_max 0.997
_diffrn_measurement_device_type 'Rigaku Mercury70'
_diffrn_measurement_method \w
_diffrn_radiation_type 'Mo K\a'
_diffrn_radiation_wavelength 0.71075
_diffrn_reflns_av_R_equivalents 0.0346
_diffrn_reflns_Laue_measured_fraction_full 0.996
_diffrn_reflns_Laue_measured_fraction_max 0.997
_diffrn_reflns_limit_h_max 25
_diffrn_reflns_limit_h_min -20
_diffrn_reflns_limit_k_max 13
_diffrn_reflns_limit_k_min -14
_diffrn_reflns_limit_l_max 6
_diffrn_reflns_limit_l_min -5
_diffrn_reflns_number 9641
_diffrn_reflns_point_group_measured_fraction_full 0.937
_diffrn_reflns_point_group_measured_fraction_max 0.931
_diffrn_reflns_theta_full 25.242
_diffrn_reflns_theta_max 26.354
_diffrn_reflns_theta_min 3.447
_diffrn_standards_number 0
_exptl_absorpt_coefficient_mu 10.436
_exptl_absorpt_correction_T_max 0.124
_exptl_absorpt_correction_T_min 0.096
_exptl_absorpt_correction_type numerical
_exptl_absorpt_process_details 'NUMABS (Rigaku, 1999)'
_exptl_crystal_colour yellow
_exptl_crystal_density_diffrn 2.336
_exptl_crystal_density_method 'not measured'
_exptl_crystal_description platelet
_exptl_crystal_F_000 888.00
_exptl_crystal_size_max 0.200
_exptl_crystal_size_mid 0.200
_exptl_crystal_size_min 0.200
_refine_diff_density_max 1.22
_refine_diff_density_min -0.69
_refine_ls_abs_structure_details
;
 Flack x determined using 826 quotients [(I+)-(I-)]/[(I+)+(I-)]
 (Parsons and Flack (2004), Acta Cryst. A60, s61).
;
_refine_ls_abs_structure_Flack -0.009(9)
_refine_ls_extinction_method none
_refine_ls_goodness_of_fit_ref 1.014
_refine_ls_hydrogen_treatment constr
_refine_ls_number_parameters 199
_refine_ls_number_reflns 2541
_refine_ls_number_restraints 1
_refine_ls_R_factor_all 0.0295
_refine_ls_R_factor_gt 0.0222
_refine_ls_shift/su_max 0.000
_refine_ls_structure_factor_coef Fsqd
_refine_ls_weighting_details 'w = 1/[\s^2^(Fo^2^)+(0.0000P)^2^+0.0000P] where P=(Fo^2^+2Fc^2^)/3'
_refine_ls_weighting_scheme calc
_refine_ls_wR_factor_gt 0.0328
_refine_ls_wR_factor_ref 0.0349
_reflns_number_gt 2229
_reflns_number_total 2541
_reflns_threshold_expression F^2^>2.0\s(F^2^)
_cod_data_source_file ic5b01343_si_002.cif
_cod_data_source_block 1-H
_cod_database_code 4346375

loop_
_symmetry_equiv_pos_site_id
_space_group_symop_operation_xyz
1 +X,+Y,+Z
2 1/2-X,1/2+Y,1/2+Z
3 1/2+X,1/2-Y,+Z
4 -X,-Y,1/2+Z

loop_
_atom_site_label
_atom_site_type_symbol
_atom_site_fract_x
_atom_site_fract_y
_atom_site_fract_z
_atom_site_U_iso_or_equiv
_atom_site_adp_type
_atom_site_occupancy
_atom_site_site_symmetry_multiplicity
_atom_site_calc_flag
_atom_site_refinement_flags
Pt1 Pt 0.12245(2) 0.28827(2) 0.05150(15) 0.01690(7) Uani 1 4 d .
O1 O 0.1169(3) 0.1334(5) -0.1393(8) 0.0264(13) Uani 1 4 d .
O2 O 0.1572(2) 0.0435(4) -0.4553(16) 0.0328(12) Uani 1 4 d .
N1 N 0.1962(3) 0.3100(6) -0.1918(9) 0.0177(15) Uani 1 4 d .
N2 N 0.0497(3) 0.2475(5) 0.2720(10) 0.0179(15) Uani 1 4 d .
C1 C 0.2397(4) 0.3942(7) -0.2057(12) 0.0217(19) Uani 1 4 d .
C2 C 0.2833(4) 0.4053(7) -0.3935(11) 0.023(2) Uani 1 4 d .
C3 C 0.2837(4) 0.3229(8) -0.5743(12) 0.023(2) Uani 1 4 d .
C4 C 0.2410(5) 0.2320(8) -0.5506(13) 0.022(2) Uani 1 4 d .
C5 C 0.1985(4) 0.2263(7) -0.3625(11) 0.0177(19) Uani 1 4 d .
C6 C 0.1540(4) 0.1247(7) -0.3223(12) 0.0222(19) Uani 1 4 d .
C7 C 0.1219(4) 0.4293(7) 0.2565(10) 0.0172(17) Uani 1 4 d .
C8 C 0.1565(4) 0.5309(7) 0.2413(11) 0.0218(19) Uani 1 4 d .
C9 C 0.1517(5) 0.6160(7) 0.4138(12) 0.025(2) Uani 1 4 d .
C10 C 0.1112(4) 0.6035(7) 0.6104(9) 0.022(2) Uani 1 4 d .
C11 C 0.0737(4) 0.5054(7) 0.6310(10) 0.020(2) Uani 1 4 d .
C12 C 0.0785(4) 0.4197(7) 0.4556(10) 0.0170(18) Uani 1 4 d .
C13 C 0.0384(4) 0.3173(7) 0.4604(11) 0.0191(19) Uani 1 4 d .
C14 C 0.0127(4) 0.1535(7) 0.2425(12) 0.025(2) Uani 1 4 d .
C15 C -0.0344(4) 0.1233(8) 0.4031(13) 0.029(2) Uani 1 4 d .
C16 C -0.0453(4) 0.1910(8) 0.6046(12) 0.026(2) Uani 1 4 d .
C17 C -0.0085(4) 0.2904(7) 0.6305(11) 0.0201(19) Uani 1 4 d .
H1 H 0.24071 0.44927 -0.08059 0.0260 Uiso 1 4 calc R
H2 H 0.31263 0.468 -0.39913 0.0274 Uiso 1 4 calc R
H3 H 0.31206 0.32891 -0.70838 0.0280 Uiso 1 4 calc R
H4 H 0.24133 0.17275 -0.66699 0.0265 Uiso 1 4 calc R
H5 H 0.18463 0.54251 0.10805 0.0262 Uiso 1 4 calc R
H6 H 0.17656 0.68388 0.39649 0.0303 Uiso 1 4 calc R
H7 H 0.10908 0.66132 0.72976 0.0263 Uiso 1 4 calc R
H8 H 0.04487 0.49625 0.76303 0.0236 Uiso 1 4 calc R
H9 H 0.01961 0.10687 0.10537 0.0296 Uiso 1 4 calc R
H10 H -0.05962 0.05634 0.37775 0.0345 Uiso 1 4 calc R
H11 H -0.07686 0.17019 0.72112 0.0313 Uiso 1 4 calc R
H12 H -0.01543 0.33933 0.76397 0.0241 Uiso 1 4 calc R

loop_
_atom_site_aniso_label
_atom_site_aniso_U_11
_atom_site_aniso_U_22
_atom_site_aniso_U_33
_atom_site_aniso_U_12
_atom_site_aniso_U_13
_atom_site_aniso_U_23
Pt1 0.01803(13) 0.01394(13) 0.01873(10) -0.00002(13) 0.0010(3) -0.0017(3)
O1 0.029(4) 0.019(3) 0.032(3) -0.006(3) 0.003(2) -0.008(2)
O2 0.041(3) 0.025(3) 0.033(3) -0.002(2) -0.001(6) -0.008(5)
N1 0.018(4) 0.020(4) 0.015(3) 0.003(3) 0.002(2) -0.003(3)
N2 0.020(4) 0.009(4) 0.025(4) 0.001(3) -0.003(3) 0.000(2)
C1 0.021(5) 0.020(5) 0.024(4) 0.001(4) -0.001(3) -0.009(3)
C2 0.024(5) 0.022(5) 0.022(6) -0.003(4) 0.001(3) 0.000(3)
C3 0.019(5) 0.030(6) 0.021(4) 0.010(4) 0.002(3) 0.000(4)
C4 0.026(6) 0.023(6) 0.017(4) 0.012(5) -0.004(3) -0.007(3)
C5 0.019(5) 0.021(6) 0.014(3) 0.005(4) -0.003(3) 0.002(3)
C6 0.024(5) 0.023(6) 0.019(4) 0.003(4) 0.001(3) 0.000(3)
C7 0.015(4) 0.023(5) 0.014(3) -0.000(4) -0.002(3) -0.004(3)
C8 0.024(5) 0.017(5) 0.025(4) -0.008(4) 0.004(3) -0.002(3)
C9 0.036(6) 0.015(5) 0.025(4) -0.003(4) -0.001(4) -0.000(3)
C10 0.032(5) 0.022(5) 0.012(6) 0.002(4) -0.004(3) -0.006(3)
C11 0.013(5) 0.025(6) 0.021(4) 0.005(4) 0.004(3) -0.002(3)
C12 0.017(5) 0.018(5) 0.016(3) -0.002(4) -0.005(3) 0.004(3)
C13 0.018(5) 0.015(5) 0.025(4) 0.005(4) -0.005(3) -0.000(3)
C14 0.025(5) 0.021(5) 0.029(4) 0.002(4) 0.004(3) -0.006(3)
C15 0.028(6) 0.018(6) 0.040(5) -0.001(4) -0.004(4) 0.005(4)
C16 0.024(5) 0.031(6) 0.024(6) -0.002(4) 0.003(3) 0.009(3)
C17 0.022(5) 0.018(5) 0.020(4) -0.002(4) -0.001(3) 0.005(3)

loop_
_atom_type_symbol
_atom_type_description
_atom_type_scat_dispersion_real
_atom_type_scat_dispersion_imag
_atom_type_scat_source
C C 0.0033 0.0016
;
International Tables for Crystallography
(Vol. C, Tables 4.2.6.8 and 6.1.1.4)
;
H H 0.0000 0.0000
;
International Tables for Crystallography
(Vol. C, Table 6.1.1.4)
;
N N 0.0061 0.0033
;
International Tables for Crystallography
(Vol. C, Tables 4.2.6.8 and 6.1.1.4)
;
O O 0.0106 0.0060
;
International Tables for Crystallography
(Vol. C, Tables 4.2.6.8 and 6.1.1.4)
;
Pt Pt -1.7033 8.3905
;
International Tables for Crystallography
(Vol. C, Tables 4.2.6.8 and 6.1.1.4)
;

loop_
_geom_angle_atom_site_label_1
_geom_angle_atom_site_label_2
_geom_angle_atom_site_label_3
_geom_angle
_geom_angle_publ_flag
O1 Pt1 N1 79.2(2) yes
O1 Pt1 N2 93.7(2) yes
O1 Pt1 C7 174.5(2) yes
N1 Pt1 N2 172.9(3) yes
N1 Pt1 C7 106.2(3) yes
N2 Pt1 C7 80.9(3) yes
Pt1 O1 C6 116.1(5) yes
Pt1 N1 C1 128.7(5) yes
Pt1 N1 C5 113.4(5) yes
C1 N1 C5 117.9(6) yes
Pt1 N2 C13 117.6(5) yes
Pt1 N2 C14 122.9(5) yes
C13 N2 C14 119.5(7) yes
N1 C1 C2 123.2(7) yes
C1 C2 C3 119.0(7) yes
C2 C3 C4 117.4(7) yes
C3 C4 C5 121.0(8) yes
N1 C5 C4 121.4(8) yes
N1 C5 C6 116.0(6) yes
C4 C5 C6 122.5(7) yes
O1 C6 O2 125.9(8) yes
O1 C6 C5 114.5(7) yes
O2 C6 C5 119.6(7) yes
Pt1 C7 C8 131.8(5) yes
Pt1 C7 C12 112.4(5) yes
C8 C7 C12 115.8(6) yes
C7 C8 C9 122.4(7) yes
C8 C9 C10 121.0(8) yes
C9 C10 C11 119.1(7) yes
C10 C11 C12 119.7(6) yes
C7 C12 C11 121.9(7) yes
C7 C12 C13 115.6(6) yes
C11 C12 C13 122.4(6) yes
N2 C13 C12 112.8(6) yes
N2 C13 C17 120.9(8) yes
C12 C13 C17 126.3(7) yes
N2 C14 C15 122.1(7) yes
C14 C15 C16 119.6(8) yes
C15 C16 C17 118.2(7) yes
C13 C17 C16 119.6(7) yes
N1 C1 H1 118.408 no
C2 C1 H1 118.409 no
C1 C2 H2 120.519 no
C3 C2 H2 120.525 no
C2 C3 H3 121.321 no
C4 C3 H3 121.314 no
C3 C4 H4 119.500 no
C5 C4 H4 119.499 no
C7 C8 H5 118.796 no
C9 C8 H5 118.796 no
C8 C9 H6 119.485 no
C10 C9 H6 119.479 no
C9 C10 H7 120.441 no
C11 C10 H7 120.452 no
C10 C11 H8 120.165 no
C12 C11 H8 120.157 no
N2 C14 H9 118.936 no
C15 C14 H9 118.946 no
C14 C15 H10 120.205 no
C16 C15 H10 120.198 no
C15 C16 H11 120.917 no
C17 C16 H11 120.901 no
C13 C17 H12 120.178 no
C16 C17 H12 120.198 no

loop_
_geom_bond_atom_site_label_1
_geom_bond_atom_site_label_2
_geom_bond_distance
_geom_bond_publ_flag
Pt1 O1 2.106(5) yes
Pt1 N1 2.049(6) yes
Pt1 N2 1.993(6) yes
Pt1 C7 2.009(7) yes
O1 C6 1.277(9) yes
O2 C6 1.207(10) yes
N1 C1 1.332(10) yes
N1 C5 1.367(10) yes
N2 C13 1.351(9) yes
N2 C14 1.347(10) yes
C1 C2 1.385(10) yes
C2 C3 1.395(11) yes
C3 C4 1.385(13) yes
C4 C5 1.365(11) yes
C5 C6 1.518(12) yes
C7 C8 1.389(11) yes
C7 C12 1.427(9) yes
C8 C9 1.388(11) yes
C9 C10 1.383(10) yes
C10 C11 1.389(12) yes
C11 C12 1.404(10) yes
C12 C13 1.456(12) yes
C13 C17 1.386(10) yes
C14 C15 1.365(11) yes
C15 C16 1.393(11) yes
C16 C17 1.395(12) yes
C1 H1 0.950 no
C2 H2 0.950 no
C3 H3 0.950 no
C4 H4 0.950 no
C8 H5 0.950 no
C9 H6 0.950 no
C10 H7 0.950 no
C11 H8 0.950 no
C14 H9 0.950 no
C15 H10 0.950 no
C16 H11 0.950 no
C17 H12 0.950 no

loop_
_geom_contact_atom_site_label_1
_geom_contact_atom_site_label_2
_geom_contact_distance
_geom_contact_publ_flag
_geom_contact_site_symmetry_2
O1 C14 3.027(9) no .
O2 N1 3.542(9) no .
O2 C4 2.850(11) no .
N1 C3 2.791(9) no .
N2 C16 2.769(10) no .
C1 C4 2.702(11) no .
C1 C7 3.557(10) no .
C1 C8 3.417(10) no .
C2 C5 2.731(12) no .
C7 C10 2.846(10) no .
C8 C11 2.775(10) no .
C9 C12 2.757(12) no .
C11 C17 3.031(12) no .
C12 C14 3.600(12) no .
C13 C15 2.738(12) no .
C14 C17 2.726(10) no .
Pt1 C4 3.358(8) no 1_556
Pt1 C17 3.568(7) no 1_554
O1 C13 3.496(9) no 1_554
O1 C15 3.459(11) no 4_554
O1 C17 3.414(10) no 1_554
O2 N2 3.590(9) no 1_554
O2 C1 3.082(10) no 2_544
O2 C2 3.174(10) no 2_544
O2 C3 3.558(11) no 2_545
N1 C11 3.542(10) no 1_554
N1 C12 3.369(9) no 1_554
N2 O2 3.590(9) no 1_556
N2 C6 3.431(10) no 1_556
C1 O2 3.082(10) no 2_555
C2 O2 3.174(10) no 2_555
C3 O2 3.558(11) no 2_554
C4 Pt1 3.358(8) no 1_554
C4 C7 3.533(12) no 1_554
C4 C8 3.553(12) no 2_544
C5 C7 3.555(10) no 1_554
C5 C12 3.498(12) no 1_554
C5 C13 3.595(12) no 1_554
C6 N2 3.431(10) no 1_554
C6 C13 3.492(11) no 1_554
C7 C4 3.533(12) no 1_556
C7 C5 3.555(10) no 1_556
C8 C4 3.553(12) no 2_555
C9 C16 3.585(12) no 4_564
C9 C17 3.514(12) no 4_564
C11 N1 3.542(10) no 1_556
C12 N1 3.369(9) no 1_556
C12 C5 3.498(12) no 1_556
C13 O1 3.496(9) no 1_556
C13 C5 3.595(12) no 1_556
C13 C6 3.492(11) no 1_556
C15 O1 3.459(11) no 4_555
C16 C9 3.585(12) no 4_565
C17 Pt1 3.568(7) no 1_556
C17 O1 3.414(10) no 1_556
C17 C9 3.514(12) no 4_565
Pt1 H1 3.1616 no .
Pt1 H5 3.2556 no .
Pt1 H9 3.0108 no .
O1 H9 2.4387 no .
O2 H4 2.5827 no .
N1 H2 3.2366 no .
N1 H4 3.2332 no .
N1 H5 3.2040 no .
N2 H10 3.2240 no .
N2 H12 3.2340 no .
C1 H3 3.2622 no .
C1 H5 2.7112 no .
C2 H4 3.2383 no .
C3 H1 3.2461 no .
C4 H2 3.2428 no .
C5 H1 3.1685 no .
C5 H3 3.2548 no .
C6 H4 2.6876 no .
C7 H1 3.0885 no .
C7 H6 3.2803 no .
C7 H8 3.3286 no .
C8 H1 2.6679 no .
C8 H7 3.2698 no .
C9 H8 3.2505 no .
C10 H5 3.2588 no .
C11 H6 3.2470 no .
C11 H12 2.7713 no .
C12 H5 3.2512 no .
C12 H7 3.2768 no .
C12 H12 2.7492 no .
C13 H8 2.6940 no .
C13 H9 3.1835 no .
C13 H11 3.2674 no .
C14 H11 3.2453 no .
C15 H12 3.2559 no .
C16 H9 3.2377 no .
C17 H8 2.7496 no .
C17 H10 3.2562 no .
H1 H2 2.3194 no .
H1 H5 1.9037 no .
H2 H3 2.3715 no .
H3 H4 2.3471 no .
H5 H6 2.3136 no .
H6 H7 2.3320 no .
H7 H8 2.3477 no .
H8 H12 2.2163 no .
H9 H10 2.3023 no .
H10 H11 2.3589 no .
H11 H12 2.3609 no .
Pt1 H4 3.2017 no 1_556
Pt1 H8 3.3252 no 1_554
Pt1 H12 3.3077 no 1_554
O1 H2 2.7633 no 2_545
O1 H10 2.5164 no 4_554
O2 H1 2.4710 no 2_544
O2 H2 2.6987 no 2_544
O2 H2 3.2820 no 2_545
O2 H3 2.9348 no 2_545
O2 H5 3.2682 no 2_544
O2 H10 2.9705 no 4_554
O2 H11 3.4981 no 4_553
N1 H4 3.4635 no 1_556
N1 H6 3.0417 no 2_544
N2 H7 3.4383 no 4_564
N2 H8 3.5753 no 4_564
N2 H12 3.3100 no 1_554
C1 H3 3.2361 no 1_556
C1 H4 3.2935 no 2_555
C1 H6 3.0583 no 2_544
C2 H4 3.4156 no 2_555
C2 H6 3.1646 no 2_544
C2 H10 3.4964 no 3_554
C2 H11 3.0708 no 3_554
C3 H1 3.3057 no 1_554
C3 H5 3.4992 no 2_544
C3 H6 3.4660 no 2_543
C3 H6 3.1937 no 2_544
C3 H7 3.1022 no 2_543
C3 H10 3.5249 no 3_554
C3 H11 3.3040 no 3_554
C4 H1 3.3375 no 2_544
C4 H5 2.8356 no 2_544
C4 H6 3.5600 no 2_543
C4 H6 3.0641 no 2_544
C4 H7 3.4145 no 2_543
C5 H5 3.2281 no 2_544
C5 H6 2.9850 no 2_544
C6 H1 3.3119 no 2_544
C6 H2 3.0655 no 2_545
C6 H3 3.5905 no 2_545
C6 H5 3.4728 no 2_544
C6 H10 3.0810 no 4_554
C7 H8 3.2671 no 1_554
C7 H8 3.5332 no 4_564
C7 H12 3.4816 no 4_564
C8 H4 3.5122 no 2_555
C8 H7 3.3778 no 1_554
C8 H8 3.5392 no 1_554
C8 H12 3.2749 no 4_564
C9 H3 3.3475 no 2_556
C9 H4 3.2747 no 2_556
C9 H11 3.1284 no 4_564
C9 H12 2.9665 no 4_564
C10 H3 3.2363 no 2_556
C10 H4 3.3716 no 2_556
C10 H5 3.2364 no 1_556
C10 H11 3.4968 no 4_564
C10 H12 2.8356 no 4_564
C11 H5 3.5281 no 1_556
C11 H8 3.1826 no 4_564
C11 H12 2.9868 no 4_564
C12 H8 2.9219 no 4_564
C12 H12 3.2839 no 4_564
C13 H7 3.2985 no 4_564
C13 H8 2.9836 no 4_564
C14 H7 3.3106 no 4_564
C14 H10 3.3321 no 4_554
C14 H11 3.4434 no 1_554
C14 H12 3.4897 no 1_554
C15 H2 3.4963 no 3_456
C15 H3 3.2621 no 3_456
C15 H7 3.1070 no 4_564
C15 H9 2.9374 no 4_555
C16 H2 3.4622 no 3_456
C16 H3 3.4175 no 3_456
C16 H6 3.4731 no 4_565
C16 H7 3.0117 no 4_564
C16 H9 3.2455 no 1_556
C16 H9 3.5291 no 4_555
C17 H7 3.0943 no 4_564
C17 H8 3.3163 no 4_564
C17 H9 3.4575 no 1_556
H1 O2 2.4710 no 2_555
H1 C3 3.3057 no 1_556
H1 C4 3.3375 no 2_555
H1 C6 3.3119 no 2_555
H1 H3 2.9044 no 1_556
H1 H4 2.6872 no 2_555
H1 H6 3.5450 no 2_544
H2 O1 2.7633 no 2_554
H2 O2 3.2820 no 2_554
H2 O2 2.6987 no 2_555
H2 C6 3.0655 no 2_554
H2 C15 3.4963 no 3_554
H2 C16 3.4622 no 3_554
H2 H4 2.9417 no 2_555
H2 H10 2.9170 no 3_554
H2 H11 2.8669 no 3_554
H3 O2 2.9348 no 2_554
H3 C1 3.2361 no 1_554
H3 C6 3.5905 no 2_554
H3 C9 3.3475 no 2_543
H3 C10 3.2363 no 2_543
H3 C15 3.2621 no 3_554
H3 C16 3.4175 no 3_554
H3 H1 2.9044 no 1_554
H3 H6 2.7907 no 2_543
H3 H7 2.5681 no 2_543
H3 H10 2.9968 no 3_554
H3 H11 3.3061 no 3_554
H4 Pt1 3.2017 no 1_554
H4 N1 3.4635 no 1_554
H4 C1 3.2935 no 2_544
H4 C2 3.4156 no 2_544
H4 C8 3.5122 no 2_544
H4 C9 3.2747 no 2_543
H4 C10 3.3716 no 2_543
H4 H1 2.6872 no 2_544
H4 H2 2.9417 no 2_544
H4 H5 2.6434 no 2_544
H4 H6 2.9624 no 2_543
H4 H6 3.5662 no 2_544
H4 H7 3.1281 no 2_543
H5 O2 3.2682 no 2_555
H5 C3 3.4992 no 2_555
H5 C4 2.8356 no 2_555
H5 C5 3.2281 no 2_555
H5 C6 3.4728 no 2_555
H5 C10 3.2364 no 1_554
H5 C11 3.5281 no 1_554
H5 H4 2.6434 no 2_555
H5 H7 2.9642 no 1_554
H5 H8 3.4966 no 1_554
H6 N1 3.0417 no 2_555
H6 C1 3.0583 no 2_555
H6 C2 3.1646 no 2_555
H6 C3 3.1937 no 2_555
H6 C3 3.4660 no 2_556
H6 C4 3.0641 no 2_555
H6 C4 3.5600 no 2_556
H6 C5 2.9850 no 2_555
H6 C16 3.4731 no 4_564
H6 H1 3.5450 no 2_555
H6 H3 2.7907 no 2_556
H6 H4 3.5662 no 2_555
H6 H4 2.9624 no 2_556
H6 H11 2.8405 no 4_564
H6 H12 3.4011 no 4_564
H7 N2 3.4383 no 4_565
H7 C3 3.1022 no 2_556
H7 C4 3.4145 no 2_556
H7 C8 3.3778 no 1_556
H7 C13 3.2985 no 4_565
H7 C14 3.3106 no 4_565
H7 C15 3.1070 no 4_565
H7 C16 3.0117 no 4_565
H7 C17 3.0943 no 4_565
H7 H3 2.5681 no 2_556
H7 H4 3.1281 no 2_556
H7 H5 2.9642 no 1_556
H7 H10 3.5567 no 4_565
H7 H11 3.5164 no 4_564
H7 H11 3.4393 no 4_565
H7 H12 3.2302 no 4_564
H7 H12 3.5438 no 4_565
H8 Pt1 3.3252 no 1_556
H8 N2 3.5753 no 4_565
H8 C7 3.2671 no 1_556
H8 C7 3.5332 no 4_565
H8 C8 3.5392 no 1_556
H8 C11 3.1826 no 4_565
H8 C12 2.9219 no 4_565
H8 C13 2.9836 no 4_565
H8 C17 3.3163 no 4_565
H8 H5 3.4966 no 1_556
H8 H8 3.3414 no 4_564
H8 H8 3.3414 no 4_565
H8 H12 3.4362 no 4_564
H8 H12 3.4447 no 4_565
H9 C15 2.9374 no 4_554
H9 C16 3.2455 no 1_554
H9 C16 3.5291 no 4_554
H9 C17 3.4575 no 1_554
H9 H10 2.4369 no 4_554
H9 H11 3.0097 no 1_554
H9 H11 3.5116 no 4_554
H9 H12 3.3987 no 1_554
H10 O1 2.5164 no 4_555
H10 O2 2.9705 no 4_555
H10 C2 3.4964 no 3_456
H10 C3 3.5249 no 3_456
H10 C6 3.0810 no 4_555
H10 C14 3.3321 no 4_555
H10 H2 2.9170 no 3_456
H10 H3 2.9968 no 3_456
H10 H7 3.5567 no 4_564
H10 H9 2.4369 no 4_555
H11 O2 3.4981 no 4_556
H11 C2 3.0708 no 3_456
H11 C3 3.3040 no 3_456
H11 C9 3.1284 no 4_565
H11 C10 3.4968 no 4_565
H11 C14 3.4434 no 1_556
H11 H2 2.8669 no 3_456
H11 H3 3.3061 no 3_456
H11 H6 2.8405 no 4_565
H11 H7 3.4393 no 4_564
H11 H7 3.5164 no 4_565
H11 H9 3.0097 no 1_556
H11 H9 3.5116 no 4_555
H12 Pt1 3.3077 no 1_556
H12 N2 3.3100 no 1_556
H12 C7 3.4816 no 4_565
H12 C8 3.2749 no 4_565
H12 C9 2.9665 no 4_565
H12 C10 2.8356 no 4_565
H12 C11 2.9868 no 4_565
H12 C12 3.2839 no 4_565
H12 C14 3.4897 no 1_556
H12 H6 3.4011 no 4_565
H12 H7 3.5438 no 4_564
H12 H7 3.2302 no 4_565
H12 H8 3.4447 no 4_564
H12 H8 3.4362 no 4_565
H12 H9 3.3987 no 1_556

loop_
_geom_torsion_atom_site_label_1
_geom_torsion_atom_site_label_2
_geom_torsion_atom_site_label_3
_geom_torsion_atom_site_label_4
_geom_torsion
_geom_torsion_publ_flag
O1 Pt1 N1 C1 -173.6(5) no
O1 Pt1 N1 C5 7.9(3) no
N1 Pt1 O1 C6 -6.1(3) no
O1 Pt1 N2 C13 171.5(4) no
O1 Pt1 N2 C14 -7.4(5) no
N2 Pt1 O1 C6 174.6(4) no
N1 Pt1 C7 C8 6.3(6) no
N1 Pt1 C7 C12 -172.1(4) no
C7 Pt1 N1 C1 5.3(5) no
C7 Pt1 N1 C5 -173.2(4) no
N2 Pt1 C7 C8 -174.6(6) no
N2 Pt1 C7 C12 7.1(4) no
C7 Pt1 N2 C13 -7.5(4) no
C7 Pt1 N2 C14 173.6(5) no
Pt1 O1 C6 O2 -179.0(5) no
Pt1 O1 C6 C5 3.1(7) no
Pt1 N1 C1 C2 -173.4(4) no
Pt1 N1 C5 C4 174.5(5) no
Pt1 N1 C5 C6 -8.8(8) no
C1 N1 C5 C4 -4.2(10) no
C1 N1 C5 C6 172.5(6) no
C5 N1 C1 C2 5.1(10) no
Pt1 N2 C13 C12 6.0(8) no
Pt1 N2 C13 C17 -175.6(4) no
Pt1 N2 C14 C15 176.0(4) no
C13 N2 C14 C15 -2.9(11) no
C14 N2 C13 C12 -175.0(6) no
C14 N2 C13 C17 3.4(11) no
N1 C1 C2 C3 -2.0(11) no
C1 C2 C3 C4 -1.9(11) no
C2 C3 C4 C5 2.7(12) no
C3 C4 C5 N1 0.4(12) no
C3 C4 C5 C6 -176.2(7) no
N1 C5 C6 O1 3.8(10) no
N1 C5 C6 O2 -174.2(6) no
C4 C5 C6 O1 -179.5(7) no
C4 C5 C6 O2 2.5(11) no
Pt1 C7 C8 C9 -175.6(4) no
Pt1 C7 C12 C11 175.7(5) no
Pt1 C7 C12 C13 -6.2(8) no
C8 C7 C12 C11 -2.9(10) no
C8 C7 C12 C13 175.2(6) no
C12 C7 C8 C9 2.7(10) no
C7 C8 C9 C10 -0.4(12) no
C8 C9 C10 C11 -1.7(12) no
C9 C10 C11 C12 1.4(11) no
C10 C11 C12 C7 1.0(11) no
C10 C11 C12 C13 -177.0(6) no
C7 C12 C13 N2 0.3(9) no
C7 C12 C13 C17 -178.0(6) no
C11 C12 C13 N2 178.4(6) no
C11 C12 C13 C17 0.1(12) no
N2 C13 C17 C16 -1.2(11) no
C12 C13 C17 C16 177.0(7) no
N2 C14 C15 C16 0.2(12) no
C14 C15 C16 C17 2.0(12) no
C15 C16 C17 C13 -1.5(11) no
